data_7100896
loop_
_publ_author_name
'M. Nonnenmacher'
'D. Kunz'
'F. Rominger'
'T. Oeser'

_publ_section_title
;
First X-ray Crystal Structures of 10\p- and 14\p-electron Pyrido-annelated N-
heterocyclic Carbenes
;
_journal_name_full 'Chemical Communications'
_journal_paper_doi 10.1039/b517816a
_journal_year 2006
_chemical_formula_sum 'C8 H8 N2'
_chemical_formula_weight 132.16
_space_group_IT_number 4
_symmetry_cell_setting monoclinic
_symmetry_space_group_name_Hall 'P 2yb'
_symmetry_space_group_name_H-M 'P 1 21 1'
_cell_angle_alpha 90.00
_cell_angle_beta 92.964(2)
_cell_angle_gamma 90.00
_cell_formula_units_Z 8
_cell_length_a 10.0322(3)
_cell_length_b 13.6913(3)
_cell_length_c 10.4751(3)
_cell_measurement_temperature 200(2)
_cell_volume 1436.87(7)
_diffrn_ambient_temperature 200(2)
_exptl_crystal_density_diffrn 1.222
_cod_depositor_comments
;
The following automatic conversions were performed:
'_symmetry_cell_setting' value 'Monoclinic' changed to 'monoclinic'
according to '/home/saulius/struct/CIF-dictionaries/cif_core.dic'
dictionary named 'cif_core.dic' version 2.4.1 from 2010-06-29.

Automatic conversion script
Id: cif_fix_enum 1527 2010-12-29 10:47:43Z saulius 
;
_cod_original_sg_symbol_H-M 'P 21'
_cod_database_code 7100896

loop_
_symmetry_equiv_pos_as_xyz
'x, y, z'
'-x, y+1/2, -z'

loop_
_atom_site_label
_atom_site_type_symbol
_atom_site_fract_x
_atom_site_fract_y
_atom_site_fract_z
_atom_site_U_iso_or_equiv
_atom_site_adp_type
_atom_site_occupancy
_atom_site_symmetry_multiplicity
_atom_site_calc_flag
_atom_site_refinement_flags
_atom_site_disorder_assembly
_atom_site_disorder_group
C1_1 C 0.1308(5) 0.0341(4) 0.7400(5) 0.0416(13) Uani 1 1 d D . .
H1_1 H 0.159(5) 0.063(4) 0.668(5) 0.065(18) Uiso 1 1 d . . .
N2_1 N 0.1578(4) -0.0624(3) 0.7678(4) 0.0371(10) Uani 1 1 d D . .
C3_1 C 0.1219(5) -0.0918(3) 0.8836(5) 0.0397(13) Uani 1 1 d D . .
N4_1 N 0.0670(4) -0.0060(3) 0.9287(3) 0.0337(9) Uani 1 1 d D . .
C5_1 C 0.0104(4) 0.0071(4) 1.0464(4) 0.0413(13) Uani 1 1 d D . .
H5_1 H 0.0078 -0.0456 1.1052 0.050 Uiso 1 1 calc R . .
C6_1 C -0.0402(5) 0.0938(4) 1.0762(4) 0.0462(13) Uani 1 1 d D . .
H6_1 H -0.0803 0.1017 1.1558 0.055 Uiso 1 1 calc R . .
C7_1 C -0.0353(5) 0.1749(4) 0.9910(5) 0.0479(14) Uani 1 1 d D . .
H7_1 H -0.0707 0.2364 1.0145 0.058 Uiso 1 1 calc R . .
C8_1 C 0.0198(5) 0.1641(3) 0.8773(5) 0.0427(13) Uani 1 1 d D . .
H8_1 H 0.0233 0.2179 0.8202 0.051 Uiso 1 1 calc R . .
C8A_1 C 0.0726(4) 0.0722(3) 0.8430(4) 0.0349(19) Uani 1 1 d D . .
C10_1 C 0.2265(5) -0.1271(4) 0.6796(5) 0.0555(15) Uani 1 1 d D . .
H10A_1 H 0.3233 -0.1188 0.6928 0.083 Uiso 1 1 calc R . .
H10B_1 H 0.1991 -0.1103 0.5912 0.083 Uiso 1 1 calc R . .
H10C_1 H 0.2028 -0.1952 0.6964 0.083 Uiso 1 1 calc R . .
C1_2 C 0.3509(5) 0.2549(4) 0.7537(5) 0.0414(13) Uani 1 1 d D . .
H1_2 H 0.341(5) 0.235(4) 0.848(5) 0.055(15) Uiso 1 1 d . . .
N2_2 N 0.3355(4) 0.3502(3) 0.7139(4) 0.0419(11) Uani 1 1 d D . .
C3_2 C 0.3718(5) 0.3674(4) 0.5926(5) 0.0448(13) Uani 1 1 d D . .
N4_2 N 0.4109(3) 0.2742(3) 0.5582(3) 0.0350(10) Uani 1 1 d D . .
C5_2 C 0.4567(5) 0.2488(4) 0.4412(5) 0.0535(15) Uani 1 1 d D . .
H5_2 H 0.4635 0.2969 0.3766 0.064 Uiso 1 1 calc R . .
C6_2 C 0.4917(6) 0.1557(5) 0.4184(5) 0.0640(18) Uani 1 1 d D . .
H6_2 H 0.5209 0.1375 0.3369 0.077 Uiso 1 1 calc R . .
C7_2 C 0.4844(6) 0.0847(4) 0.5177(6) 0.0641(17) Uani 1 1 d D . .
H7_2 H 0.5131 0.0198 0.5023 0.077 Uiso 1 1 calc R . .
C8_2 C 0.4382(5) 0.1070(4) 0.6322(5) 0.0506(14) Uani 1 1 d D . .
H8_2 H 0.4323 0.0584 0.6964 0.061 Uiso 1 1 calc R . .
C8A_2 C 0.3984(4) 0.2050(3) 0.6554(4) 0.0361(12) Uani 1 1 d D . .
C10_2 C 0.2818(6) 0.4264(5) 0.7947(6) 0.075(2) Uani 1 1 d D . .
H10A_2 H 0.1852 0.4316 0.7771 0.112 Uiso 1 1 calc R . .
H10B_2 H 0.3241 0.4890 0.7762 0.112 Uiso 1 1 calc R . .
H10C_2 H 0.3002 0.4097 0.8848 0.112 Uiso 1 1 calc R . .
C1_3 C 0.2477(5) 0.2999(4) 0.1545(4) 0.0410(12) Uani 1 1 d D . .
H1_3 H 0.151(5) 0.292(3) 0.172(4) 0.034(12) Uiso 1 1 d . . .
N2_3 N 0.3127(4) 0.3862(3) 0.1787(4) 0.0400(11) Uani 1 1 d D . .
C3_3 C 0.4436(5) 0.3875(3) 0.1507(4) 0.0381(12) Uani 1 1 d D . .
N4_3 N 0.4590(3) 0.2926(3) 0.1066(3) 0.0308(9) Uani 1 1 d D . .
C5_3 C 0.5737(5) 0.2521(4) 0.0635(4) 0.0432(13) Uani 1 1 d D . .
H5_3 H 0.6527 0.2901 0.0612 0.052 Uiso 1 1 calc R . .
C6_3 C 0.5739(5) 0.1586(4) 0.0247(5) 0.0502(14) Uani 1 1 d D . .
H6_3 H 0.6535 0.1306 -0.0044 0.060 Uiso 1 1 calc R . .
C7_3 C 0.4558(6) 0.1010(4) 0.0266(5) 0.0551(15) Uani 1 1 d D . .
H7_3 H 0.4567 0.0352 -0.0022 0.066 Uiso 1 1 calc R . .
C8_3 C 0.3431(5) 0.1394(4) 0.0690(4) 0.0441(13) Uani 1 1 d D . .
H8_3 H 0.2652 0.1002 0.0721 0.053 Uiso 1 1 calc R . .
C8A_3 C 0.3399(4) 0.2375(3) 0.1089(4) 0.0349(12) Uani 1 1 d D . .
C10_3 C 0.2480(6) 0.4718(4) 0.2353(6) 0.0646(18) Uani 1 1 d D . .
H10A_3 H 0.1698 0.4908 0.1810 0.097 Uiso 1 1 calc R . .
H10B_3 H 0.3114 0.5263 0.2414 0.097 Uiso 1 1 calc R . .
H10C_3 H 0.2201 0.4550 0.3208 0.097 Uiso 1 1 calc R . .
C1_4 C 0.7519(7) 0.2404(5) 0.6421(6) 0.0429(17) Uani 0.753(5) 1 d PD A 1
H1_4 H 0.668(6) 0.211(4) 0.658(5) 0.029(15) Uiso 0.753(5) 1 d P A 1
N2_4 N 0.7964(5) 0.3295(4) 0.6858(5) 0.0415(15) Uani 0.753(5) 1 d PD A 1
C3_4 C 0.9204(7) 0.3544(7) 0.6484(8) 0.042(2) Uani 0.753(5) 1 d PD A 1
N4_4 N 0.9493(5) 0.2736(4) 0.5754(4) 0.0361(14) Uani 0.753(5) 1 d PD A 1
C5_4 C 1.0655(6) 0.2605(5) 0.5102(6) 0.0456(18) Uani 0.753(5) 1 d PD A 1
H5_4 H 1.1340 0.3085 0.5162 0.055 Uiso 0.753(5) 1 calc PR A 1
C6_4 C 1.0807(9) 0.1798(5) 0.4388(7) 0.047(2) Uani 0.753(5) 1 d PD A 1
H6_4 H 1.1583 0.1726 0.3913 0.056 Uiso 0.753(5) 1 calc PR A 1
C7_4 C 0.9811(8) 0.1049(6) 0.4339(6) 0.050(2) Uani 0.753(5) 1 d PD A 1
H7_4 H 0.9941 0.0473 0.3855 0.061 Uiso 0.753(5) 1 calc PR A 1
C8_4 C 0.8688(8) 0.1159(5) 0.4980(7) 0.0427(19) Uani 0.753(5) 1 d PD A 1
H8_4 H 0.8034 0.0656 0.4954 0.051 Uiso 0.753(5) 1 calc PR A 1
C8A_4 C 0.8476(6) 0.2024(4) 0.5692(6) 0.0387(16) Uani 0.753(5) 1 d PD A 1
C10_4 C 0.7175(7) 0.3930(6) 0.7646(8) 0.062(2) Uani 0.753(5) 1 d PD A 1
H10A_4 H 0.7367 0.4614 0.7452 0.093 Uiso 0.753(5) 1 calc PR A 1
H10B_4 H 0.7405 0.3802 0.8551 0.093 Uiso 0.753(5) 1 calc PR A 1
H10C_4 H 0.6223 0.3800 0.7465 0.093 Uiso 0.753(5) 1 calc PR A 1
C1B_4 C 1.2475(16) -0.0150(12) 0.330(2) 0.053(6) Uiso 0.247(5) 1 d PD A 2
H1B_4 H 1.3370 0.0031 0.3160 0.063 Uiso 0.247(5) 1 calc PR A 2
N2B_4 N 1.1902(17) -0.1054(12) 0.310(2) 0.062(7) Uiso 0.247(5) 1 d PD A 2
C3B_4 C 1.061(2) -0.1120(13) 0.343(3) 0.051(11) Uiso 0.247(5) 1 d PD A 2
N4B_4 N 1.0399(12) -0.0184(10) 0.3853(15) 0.043(4) Uiso 0.247(5) 1 d PD A 2
C5B_4 C 0.9212(15) 0.0150(12) 0.4331(18) 0.043(5) Uiso 0.247(5) 1 d PD A 2
H5B_4 H 0.8486 -0.0280 0.4450 0.052 Uiso 0.247(5) 1 calc PR A 2
C6B_4 C 0.913(2) 0.1101(15) 0.462(4) 0.046(10) Uiso 0.247(5) 1 d PD A 2
H6B_4 H 0.8298 0.1367 0.4833 0.055 Uiso 0.247(5) 1 calc PR A 2
C7B_4 C 1.0271(19) 0.1722(15) 0.461(2) 0.037(8) Uiso 0.247(5) 1 d PD A 2
H7B_4 H 1.0205 0.2374 0.4905 0.044 Uiso 0.247(5) 1 calc PR A 2
C8B_4 C 1.1442(19) 0.1405(11) 0.418(2) 0.045(6) Uiso 0.247(5) 1 d PD A 2
H8B_4 H 1.2200 0.1821 0.4182 0.054 Uiso 0.247(5) 1 calc PR A 2
C8AB_4 C 1.1502(14) 0.0430(10) 0.3733(19) 0.043(5) Uiso 0.247(5) 1 d PD A 2
C10B_4 C 1.258(3) -0.1874(19) 0.251(4) 0.100(12) Uiso 0.247(5) 1 d PD A 2
H10D_4 H 1.3495 -0.1687 0.2347 0.151 Uiso 0.247(5) 1 calc PR A 2
H10E_4 H 1.2100 -0.2051 0.1707 0.151 Uiso 0.247(5) 1 calc PR A 2
H10F_4 H 1.2591 -0.2435 0.3096 0.151 Uiso 0.247(5) 1 calc PR A 2

loop_
_atom_site_aniso_label
_atom_site_aniso_U_11
_atom_site_aniso_U_22
_atom_site_aniso_U_33
_atom_site_aniso_U_23
_atom_site_aniso_U_13
_atom_site_aniso_U_12
C1_1 0.040(3) 0.046(3) 0.038(3) 0.012(3) -0.009(2) -0.006(2)
N2_1 0.031(2) 0.043(3) 0.037(2) -0.004(2) -0.0031(18) -0.0009(19)
C3_1 0.031(3) 0.042(3) 0.046(3) 0.006(2) -0.001(2) -0.004(2)
N4_1 0.035(2) 0.032(2) 0.034(2) 0.0044(18) 0.0024(17) -0.0002(18)
C5_1 0.035(3) 0.052(3) 0.037(3) 0.010(2) 0.004(2) 0.003(3)
C6_1 0.042(3) 0.059(4) 0.038(3) 0.000(3) 0.004(2) -0.004(3)
C7_1 0.042(3) 0.041(3) 0.059(4) -0.010(3) -0.014(3) 0.001(2)
C8_1 0.041(3) 0.034(3) 0.052(3) 0.007(2) -0.010(2) -0.003(2)
C8A_1 0.026(3) 0.041(3) 0.037(3) 0.007(2) -0.006(2) -0.005(2)
C10_1 0.052(3) 0.066(4) 0.049(3) -0.015(3) 0.002(3) 0.006(3)
C1_2 0.034(3) 0.054(4) 0.037(3) 0.003(3) 0.003(2) -0.006(2)
N2_2 0.033(2) 0.040(3) 0.054(3) -0.008(2) 0.003(2) -0.0016(19)
C3_2 0.045(3) 0.042(3) 0.047(3) 0.001(3) 0.001(2) 0.005(3)
N4_2 0.030(2) 0.040(3) 0.035(2) 0.0038(19) 0.0064(17) 0.0006(19)
C5_2 0.054(3) 0.071(4) 0.037(3) 0.010(3) 0.012(2) 0.014(3)
C6_2 0.057(4) 0.088(5) 0.046(3) -0.013(3) -0.002(3) 0.028(3)
C7_2 0.069(4) 0.048(4) 0.073(4) -0.013(3) -0.017(3) 0.022(3)
C8_2 0.048(3) 0.040(3) 0.064(4) -0.004(3) -0.003(3) 0.001(3)
C8A_2 0.033(3) 0.033(3) 0.042(3) 0.004(2) 0.002(2) 0.000(2)
C10_2 0.066(4) 0.075(5) 0.085(5) -0.036(4) 0.014(4) 0.006(4)
C1_3 0.033(3) 0.056(3) 0.033(3) -0.005(2) -0.005(2) -0.006(3)
N2_3 0.037(2) 0.049(3) 0.033(2) -0.0044(19) -0.0093(19) 0.006(2)
C3_3 0.040(3) 0.040(3) 0.033(3) 0.003(2) -0.002(2) 0.001(2)
N4_3 0.026(2) 0.039(2) 0.027(2) 0.0006(17) -0.0006(15) 0.0009(18)
C5_3 0.037(3) 0.053(3) 0.040(3) 0.003(2) 0.004(2) -0.003(2)
C6_3 0.046(3) 0.063(4) 0.042(3) -0.009(3) 0.005(2) 0.010(3)
C7_3 0.078(5) 0.044(3) 0.041(3) -0.002(3) -0.008(3) 0.005(3)
C8_3 0.046(3) 0.043(3) 0.042(3) 0.005(2) -0.005(2) -0.006(3)
C8A_3 0.034(3) 0.040(3) 0.030(2) 0.001(2) -0.003(2) -0.006(2)
C10_3 0.056(4) 0.069(4) 0.068(4) -0.026(3) -0.008(3) 0.029(3)
C1_4 0.037(4) 0.056(5) 0.036(4) 0.001(3) 0.003(3) -0.008(4)
N2_4 0.034(4) 0.051(5) 0.039(4) 0.000(3) -0.010(3) 0.003(3)
C3_4 0.042(5) 0.042(5) 0.041(5) -0.005(4) -0.004(3) -0.002(4)
N4_4 0.031(3) 0.044(4) 0.033(3) 0.009(3) -0.006(2) -0.008(3)
C5_4 0.042(4) 0.054(5) 0.040(4) 0.010(4) 0.000(3) -0.008(3)
C6_4 0.039(5) 0.065(6) 0.036(4) 0.007(4) 0.004(4) 0.007(5)
C7_4 0.056(6) 0.057(5) 0.038(4) -0.005(4) -0.006(4) 0.006(4)
C8_4 0.050(5) 0.043(5) 0.034(5) 0.007(3) -0.008(4) -0.005(4)
C8A_4 0.045(4) 0.041(4) 0.029(3) 0.004(3) -0.007(3) -0.005(3)
C10_4 0.045(5) 0.079(6) 0.061(5) -0.024(4) 0.001(4) 0.005(4)

loop_
_geom_bond_atom_site_label_1
_geom_bond_atom_site_label_2
_geom_bond_distance
_geom_bond_site_symmetry_2
_geom_bond_publ_flag
C1_1 C8A_1 1.357(6) . ?
C1_1 N2_1 1.377(6) . ?
C1_1 H1_1 0.91(5) . ?
N2_1 C3_1 1.344(6) . ?
N2_1 C10_1 1.477(6) . ?
C3_1 N4_1 1.391(6) . ?
N4_1 C5_1 1.395(5) . ?
N4_1 C8A_1 1.401(5) . ?
C5_1 C6_1 1.334(7) . ?
C5_1 H5_1 0.9500 . ?
C6_1 C7_1 1.427(7) . ?
C6_1 H6_1 0.9500 . ?
C7_1 C8_1 1.347(7) . ?
C7_1 H7_1 0.9500 . ?
C8_1 C8A_1 1.419(6) . ?
C8_1 H8_1 0.9500 . ?
C10_1 H10A_1 0.9800 . ?
C10_1 H10B_1 0.9800 . ?
C10_1 H10C_1 0.9800 . ?
C1_2 C8A_2 1.343(6) . ?
C1_2 N2_2 1.376(6) . ?
C1_2 H1_2 1.03(5) . ?
N2_2 C3_2 1.360(6) . ?
N2_2 C10_2 1.465(6) . ?
C3_2 N4_2 1.388(6) . ?
N4_2 C5_2 1.375(5) . ?
N4_2 C8A_2 1.401(5) . ?
C5_2 C6_2 1.347(7) . ?
C5_2 H5_2 0.9500 . ?
C6_2 C7_2 1.429(7) . ?
C6_2 H6_2 0.9500 . ?
C7_2 C8_2 1.343(7) . ?
C7_2 H7_2 0.9500 . ?
C8_2 C8A_2 1.425(6) . ?
C8_2 H8_2 0.9500 . ?
C10_2 H10A_2 0.9800 . ?
C10_2 H10B_2 0.9800 . ?
C10_2 H10C_2 0.9800 . ?
C1_3 C8A_3 1.364(6) . ?
C1_3 N2_3 1.367(6) . ?
C1_3 H1_3 1.00(4) . ?
N2_3 C3_3 1.360(6) . ?
N2_3 C10_3 1.478(6) . ?
C3_3 N4_3 1.389(5) . ?
N4_3 C5_3 1.375(5) . ?
N4_3 C8A_3 1.414(5) . ?
C5_3 C6_3 1.344(7) . ?
C5_3 H5_3 0.9500 . ?
C6_3 C7_3 1.424(7) . ?
C6_3 H6_3 0.9500 . ?
C7_3 C8_3 1.343(6) . ?
C7_3 H7_3 0.9500 . ?
C8_3 C8A_3 1.407(6) . ?
C8_3 H8_3 0.9500 . ?
C10_3 H10A_3 0.9800 . ?
C10_3 H10B_3 0.9800 . ?
C10_3 H10C_3 0.9800 . ?
C1_4 C8A_4 1.361(8) . ?
C1_4 N2_4 1.369(8) . ?
C1_4 H1_4 0.96(6) . ?
N2_4 C3_4 1.367(8) . ?
N2_4 C10_4 1.460(8) . ?
C3_4 N4_4 1.384(9) . ?
N4_4 C5_4 1.392(7) . ?
N4_4 C8A_4 1.411(7) . ?
C5_4 C6_4 1.348(9) . ?
C5_4 H5_4 0.9500 . ?
C6_4 C7_4 1.431(9) . ?
C6_4 H6_4 0.9500 . ?
C7_4 C8_4 1.350(10) . ?
C7_4 H7_4 0.9500 . ?
C8_4 C8A_4 1.421(8) . ?
C8_4 H8_4 0.9500 . ?
C10_4 H10A_4 0.9800 . ?
C10_4 H10B_4 0.9800 . ?
C10_4 H10C_4 0.9800 . ?
C1B_4 C8AB_4 1.355(13) . ?
C1B_4 N2B_4 1.376(13) . ?
C1B_4 H1B_4 0.9500 . ?
N2B_4 C3B_4 1.365(14) . ?
N2B_4 C10B_4 1.463(14) . ?
C3B_4 N4B_4 1.376(14) . ?
N4B_4 C5B_4 1.394(12) . ?
N4B_4 C8AB_4 1.400(13) . ?
C5B_4 C6B_4 1.339(15) . ?
C5B_4 H5B_4 0.9500 . ?
C6B_4 C7B_4 1.426(15) . ?
C6B_4 H6B_4 0.9500 . ?
C7B_4 C8B_4 1.349(14) . ?
C7B_4 H7B_4 0.9500 . ?
C8B_4 C8AB_4 1.418(13) . ?
C8B_4 H8B_4 0.9500 . ?
C10B_4 H10D_4 0.9800 . ?
C10B_4 H10E_4 0.9800 . ?
C10B_4 H10F_4 0.9800 . ?
